data_7240747
loop_
_publ_author_name
'Villamizar-Delgado, Stephanny'
'Porras-Osorio, Laura M.'
'Pi\~neros, Octavio'
'Ellena, Javier'
'Balcazar, Norman'
'Varela-Miranda, Ruben E.'
'D'Vries, Richard F.'

_publ_section_title
;
 Biguanide--transition metals complexes as potential drug for
 hyperglycemia treatment
;
_journal_issue 38
_journal_name_full 'RSC Advances'
_journal_page_first 22856
_journal_page_last 22863
_journal_paper_doi 10.1039/D0RA04059B
_journal_volume 10
_journal_year 2020
_chemical_formula_moiety 'C8 H21 N10 Ni, Cl, H2 O'
_chemical_formula_sum 'C8 H23 Cl N10 Ni O'
_chemical_formula_weight 369.52
_space_group_crystal_system monoclinic
_space_group_IT_number 14
_space_group_name_Hall '-P 2ybc'
_space_group_name_H-M_alt 'P 1 21/c 1'
_atom_sites_solution_hydrogens mixed
_atom_sites_solution_primary dual
_audit_creation_date 2019-06-27
_audit_creation_method
;
Olex2 1.2-ac3
(compiled 2017.08.10 svn.r3458 for OlexSys, GUI svn.r5381)
;
_audit_update_record
;
2020-04-23 deposited with the CCDC.	2020-06-09 downloaded from the CCDC.
;
_cell_angle_alpha 90
_cell_angle_beta 104.757(5)
_cell_angle_gamma 90
_cell_formula_units_Z 8
_cell_length_a 13.3863(6)
_cell_length_b 14.8373(9)
_cell_length_c 15.7512(9)
_cell_measurement_reflns_used 4052
_cell_measurement_temperature 293(2)
_cell_measurement_theta_max 34.5560
_cell_measurement_theta_min 2.7290
_cell_volume 3025.3(3)
_computing_cell_refinement 'CrysAlisPro 1.171.39.35c (Rigaku OD, 2017)'
_computing_data_collection 'CrysAlisPro 1.171.39.35c (Rigaku OD, 2017)'
_computing_data_reduction 'CrysAlisPro 1.171.39.35c (Rigaku OD, 2017)'
_computing_molecular_graphics 'Olex2 (Dolomanov et al., 2009)'
_computing_publication_material 'Olex2 (Dolomanov et al., 2009)'
_computing_structure_refinement 'ShelXL (Sheldrick, 2015)'
_computing_structure_solution 'ShelXT (Sheldrick, 2015)'
_diffrn_ambient_temperature 293(2)
_diffrn_detector 'CCD plate'
_diffrn_measured_fraction_theta_full 0.999
_diffrn_measured_fraction_theta_max 0.988
_diffrn_measurement_details
;
List of Runs (angles in degrees, time in seconds):

  # Type    Start    End  Width  t~exp~   \w     \q     \k     \f   Frames
#--------------------------------------------------------------------------
  1  \w    -64.00 118.00   1.00   19.50    --   27.63  54.00 -30.00  182
  2  \w     23.00  59.00   1.00   19.50    --   27.63  54.00-150.00   36
;
_diffrn_measurement_device 'two-circle diffractometer'
_diffrn_measurement_device_type 'XtaLAB Mini (ROW)'
_diffrn_measurement_method '\w scans'
_diffrn_orient_matrix_type 'CrysAlisPro convention (1999,Acta A55,543-557)'
_diffrn_orient_matrix_UB_11 -0.0103124000
_diffrn_orient_matrix_UB_12 -0.0346910000
_diffrn_orient_matrix_UB_13 0.0276652000
_diffrn_orient_matrix_UB_21 -0.0293701000
_diffrn_orient_matrix_UB_22 -0.0233867000
_diffrn_orient_matrix_UB_23 -0.0373201000
_diffrn_orient_matrix_UB_31 0.0451505000
_diffrn_orient_matrix_UB_32 -0.0230211000
_diffrn_orient_matrix_UB_33 -0.0035044000
_diffrn_radiation_monochromator graphite
_diffrn_radiation_probe x-ray
_diffrn_radiation_type MoK\a
_diffrn_radiation_wavelength 0.71073
_diffrn_reflns_av_R_equivalents 0.0274
_diffrn_reflns_av_unetI/netI 0.0491
_diffrn_reflns_Laue_measured_fraction_full 0.999
_diffrn_reflns_Laue_measured_fraction_max 0.988
_diffrn_reflns_limit_h_max 18
_diffrn_reflns_limit_h_min -18
_diffrn_reflns_limit_k_max 17
_diffrn_reflns_limit_k_min -20
_diffrn_reflns_limit_l_max 12
_diffrn_reflns_limit_l_min -22
_diffrn_reflns_number 14764
_diffrn_reflns_point_group_measured_fraction_full 0.999
_diffrn_reflns_point_group_measured_fraction_max 0.988
_diffrn_reflns_theta_full 25.242
_diffrn_reflns_theta_max 30.000
_diffrn_reflns_theta_min 2.674
_diffrn_source 'fine-focus sealed X-ray tube'
_diffrn_source_type 'Rigaku (Mo) X-ray Source'
_exptl_absorpt_coefficient_mu 1.476
_exptl_absorpt_correction_T_max 1.00000
_exptl_absorpt_correction_T_min 0.90373
_exptl_absorpt_correction_type multi-scan
_exptl_absorpt_process_details
;
CrysAlisPro 1.171.39.35c (Rigaku Oxford Diffraction, 2017)
Empirical absorption correction using spherical harmonics,
 implemented in SCALE3 ABSPACK scaling algorithm.
;
_exptl_crystal_colour 'light orange'
_exptl_crystal_colour_modifier light
_exptl_crystal_colour_primary orange
_exptl_crystal_density_diffrn 1.623
_exptl_crystal_description prism
_exptl_crystal_F_000 1552
_exptl_crystal_size_max 0.32
_exptl_crystal_size_mid 0.25
_exptl_crystal_size_min 0.2
_refine_diff_density_max 0.715
_refine_diff_density_min -0.654
_refine_diff_density_rms 0.076
_refine_ls_extinction_method none
_refine_ls_goodness_of_fit_ref 1.133
_refine_ls_hydrogen_treatment mixed
_refine_ls_matrix_type full
_refine_ls_number_parameters 436
_refine_ls_number_reflns 8724
_refine_ls_number_restraints 0
_refine_ls_restrained_S_all 1.133
_refine_ls_R_factor_all 0.1088
_refine_ls_R_factor_gt 0.0554
_refine_ls_shift/su_max 0.001
_refine_ls_shift/su_mean 0.000
_refine_ls_structure_factor_coef Fsqd
_refine_ls_weighting_details 'w=1/[\s^2^(Fo^2^)+(0.0340P)^2^+2.5740P] where P=(Fo^2^+2Fc^2^)/3'
_refine_ls_weighting_scheme calc
_refine_ls_wR_factor_gt 0.1135
_refine_ls_wR_factor_ref 0.1444
_reflns_Friedel_coverage 0.000
_reflns_number_gt 4991
_reflns_number_total 8724
_reflns_threshold_expression 'I > 2\s(I)'
_cod_data_source_file d0ra04059b2.cif
_cod_data_source_block Ni_metf1
_cod_depositor_comments
;
Adding full bibliography for 7240746--7240749.cif.

2024-10-30
Z value and formula fixed to values more according to usual
chemical conventions.                 miguel
;
_cod_original_formula_sum 'C16 H46 Cl2 N20 Ni2 O2'
_cod_original_formula_weight 739.05
_cod_original_formula_moiety '2(C8 H21 N10 Ni), 2(Cl), 2(H2 O)'
_cod_original_formula_units_Z 4
_cod_database_code 7240747
_shelx_shelxl_version_number 2017/1
_chemical_oxdiff_formula 'Ni N15 C12 H33 Cl2'
_shelx_space_group_comment
;
The symmetry employed for this shelxl refinement is uniquely defined
by the following loop, which should always be used as a source of
symmetry information in preference to the above space-group names.
They are only intended as comments.
;
_shelx_estimated_absorpt_t_max 0.757
_shelx_estimated_absorpt_t_min 0.649
_reflns_odcompleteness_completeness 99.83
_reflns_odcompleteness_iscentric 1
_reflns_odcompleteness_theta 26.32
_olex2_refinement_description
;
1. Fixed Uiso
 At 1.2 times of:
  All N(H,H) groups
 At 1.5 times of:
  All C(H,H,H) groups, All O(H,H) groups
2.a Free rotating group:
 O1(H1A,H1B), O2(H2C,H2D)
2.b Rotating group:
 N2(H2A,H2B), N17(H17A,H17B), N12(H12A,H12B)
2.c X=CH2 refined with riding coordinates:
 N7(H7A,H7B)
2.d Idealised Me refined as rotating group:
 C8(H8A,H8B,H8C), C12(H12C,H12D,H12E), C4(H4A,H4B,H4C), C15(H15A,H15B,H15C),
 C3(H3A,H3B,H3C), C7(H7C,H7D,H7E), C16(H16A,H16B,H16C), C11(H11A,H11B,H11C)
;
_olex2_submission_original_sample_id MfnNi1
_olex2_submission_special_instructions 'No special instructions were received'
_oxdiff_exptl_absorpt_empirical_details
;
Empirical correction (ABSPACK) includes:
- Absorption correction using spherical harmonics
- Frame scaling
;
_oxdiff_exptl_absorpt_empirical_full_max 1.203
_oxdiff_exptl_absorpt_empirical_full_min 0.919

loop_
_space_group_symop_operation_xyz
'x, y, z'
'-x, y+1/2, -z+1/2'
'-x, -y, -z'
'x, -y-1/2, z-1/2'

loop_
_atom_site_label
_atom_site_type_symbol
_atom_site_fract_x
_atom_site_fract_y
_atom_site_fract_z
_atom_site_U_iso_or_equiv
_atom_site_adp_type
_atom_site_occupancy
_atom_site_site_symmetry_order
_atom_site_calc_flag
_atom_site_refinement_flags_posn
_atom_site_refinement_flags_adp
_atom_site_refinement_flags_occupancy
_atom_site_disorder_assembly
_atom_site_disorder_group
Ni1 Ni 0.73747(3) 0.62393(3) 0.00262(3) 0.02863(12) Uani 1 1 d . . . . .
Ni2 Ni 0.23661(3) 0.62505(3) 0.50323(3) 0.02885(12) Uani 1 1 d . . . . .
Cl1 Cl 0.97628(7) 0.96361(7) -0.23863(7) 0.0492(3) Uani 1 1 d . . . . .
Cl2 Cl 0.51180(7) 0.29138(8) 0.24972(6) 0.0489(3) Uani 1 1 d . . . . .
N18 N 0.0865(2) 0.6722(2) 0.6278(2) 0.0352(7) Uani 1 1 d . . . . .
N3 N 0.89704(19) 0.6691(2) -0.11970(19) 0.0326(7) Uani 1 1 d . . . . .
N1 N 0.7232(2) 0.6584(2) -0.1120(2) 0.0377(8) Uani 1 1 d . . . . .
N5 N 0.8785(2) 0.6223(2) 0.0190(2) 0.0331(7) Uani 1 1 d . . . . .
N8 N 0.5808(2) 0.5801(2) 0.1224(2) 0.0348(7) Uani 1 1 d . . . . .
N16 N 0.2557(2) 0.6630(2) 0.6184(2) 0.0390(8) Uani 1 1 d . . . . .
N15 N 0.3775(2) 0.6266(2) 0.5161(2) 0.0332(7) Uani 1 1 d . . . . .
O1 O 1.0023(2) 0.7561(2) -0.2382(2) 0.0531(8) Uani 1 1 d . . . . .
H1A H 0.972539 0.733571 -0.201473 0.080 Uiso 1 1 d G . . . .
H1B H 0.993713 0.812639 -0.234675 0.080 Uiso 1 1 d G . . . .
N6 N 0.7529(2) 0.5881(2) 0.1181(2) 0.0384(7) Uani 1 1 d . . . . .
N4 N 1.0367(2) 0.6199(2) -0.0135(2) 0.0393(8) Uani 1 1 d . . . . .
N11 N 0.2180(2) 0.5891(2) 0.3888(2) 0.0394(8) Uani 1 1 d . . . . .
N13 N 0.3904(2) 0.5800(2) 0.37567(19) 0.0349(7) Uani 1 1 d . . . . .
O2 O 0.4903(3) 0.4993(2) 0.2511(2) 0.0567(8) Uani 1 1 d . . . . .
H2C H 0.489278 0.442051 0.251449 0.085 Uiso 1 1 d G . . . .
H2D H 0.468466 0.514570 0.295209 0.085 Uiso 1 1 d G . . . .
N9 N 0.4358(2) 0.6271(2) 0.0202(2) 0.0383(7) Uani 1 1 d . . . . .
N10 N 0.5944(2) 0.6271(2) -0.0138(2) 0.0349(7) Uani 1 1 d . . . . .
N19 N -0.0624(2) 0.6248(2) 0.5291(2) 0.0392(7) Uani 1 1 d . . . . .
N14 N 0.5322(2) 0.6325(2) 0.4779(2) 0.0405(8) Uani 1 1 d . . . . .
N20 N 0.0939(2) 0.6223(2) 0.4902(2) 0.0340(7) Uani 1 1 d . . . . .
N7 N 0.7079(2) 0.5348(2) 0.2405(2) 0.0491(9) Uani 1 1 d . . . . .
H7A H 0.771444 0.525894 0.267824 0.059 Uiso 1 1 calc R . . . .
H7B H 0.659636 0.522343 0.265726 0.059 Uiso 1 1 calc R . . . .
N2 N 0.7655(2) 0.7164(2) -0.2331(2) 0.0474(9) Uani 1 1 d . . . . .
H2A H 0.790715 0.684385 -0.268261 0.057 Uiso 1 1 d GR . . . .
H2B H 0.699128 0.716520 -0.251199 0.057 Uiso 1 1 d GR . . . .
C6 C 0.5381(2) 0.6128(2) 0.0404(2) 0.0299(7) Uani 1 1 d . . . . .
N17 N 0.2163(2) 0.7178(2) 0.7433(2) 0.0468(8) Uani 1 1 d . . . . .
H17A H 0.274901 0.745220 0.751522 0.056 Uiso 1 1 d GR . . . .
H17B H 0.170361 0.756004 0.750591 0.056 Uiso 1 1 d GR . . . .
C14 C 0.0399(2) 0.6386(2) 0.5464(2) 0.0307(7) Uani 1 1 d . . . . .
C1 C 0.7949(2) 0.6793(2) -0.1515(2) 0.0314(7) Uani 1 1 d . . . . .
C2 C 0.9335(2) 0.6363(2) -0.0380(2) 0.0298(7) Uani 1 1 d . . . . .
C13 C 0.1896(2) 0.6837(2) 0.6608(2) 0.0325(7) Uani 1 1 d . . . . .
C10 C 0.4301(2) 0.6130(2) 0.4574(2) 0.0298(7) Uani 1 1 d . . . . .
N12 N 0.2552(2) 0.5334(2) 0.2640(2) 0.0516(9) Uani 1 1 d . . . . .
H12A H 0.302877 0.498430 0.255125 0.062 Uiso 1 1 d GR . . . .
H12B H 0.199487 0.502403 0.259368 0.062 Uiso 1 1 d GR . . . .
C9 C 0.2874(2) 0.5679(2) 0.3468(2) 0.0336(8) Uani 1 1 d . . . . .
C5 C 0.6842(2) 0.5680(2) 0.1593(2) 0.0328(8) Uani 1 1 d . . . . .
C8 C 0.3812(3) 0.6514(3) -0.0682(2) 0.0447(10) Uani 1 1 d . . . . .
H8A H 0.410483 0.705587 -0.084926 0.067 Uiso 1 1 calc GR . . . .
H8B H 0.309651 0.661276 -0.070745 0.067 Uiso 1 1 calc GR . . . .
H8C H 0.387311 0.603589 -0.107595 0.067 Uiso 1 1 calc GR . . . .
C12 C 0.5888(3) 0.6523(3) 0.5668(3) 0.0461(10) Uani 1 1 d . . . . .
H12C H 0.553391 0.698399 0.590507 0.069 Uiso 1 1 calc GR . . . .
H12D H 0.656907 0.672882 0.567192 0.069 Uiso 1 1 calc GR . . . .
H12E H 0.593774 0.598831 0.601980 0.069 Uiso 1 1 calc GR . . . .
C4 C 1.0888(3) 0.5957(3) 0.0755(3) 0.0448(9) Uani 1 1 d . . . . .
H4A H 1.077071 0.641591 0.114828 0.067 Uiso 1 1 calc GR . . . .
H4B H 1.161569 0.590268 0.080716 0.067 Uiso 1 1 calc GR . . . .
H4C H 1.062362 0.539253 0.090046 0.067 Uiso 1 1 calc GR . . . .
C15 C -0.1217(3) 0.6394(3) 0.5930(3) 0.0462(10) Uani 1 1 d . . . . .
H15A H -0.081747 0.620899 0.649907 0.069 Uiso 1 1 calc GR . . . .
H15B H -0.184234 0.604693 0.576941 0.069 Uiso 1 1 calc GR . . . .
H15C H -0.138447 0.702182 0.594368 0.069 Uiso 1 1 calc GR . . . .
C3 C 1.1009(3) 0.6267(3) -0.0745(3) 0.0416(9) Uani 1 1 d . . . . .
H3A H 1.061413 0.609761 -0.132168 0.062 Uiso 1 1 calc GR . . . .
H3B H 1.159178 0.587179 -0.056253 0.062 Uiso 1 1 calc GR . . . .
H3C H 1.124571 0.687632 -0.075705 0.062 Uiso 1 1 calc GR . . . .
C7 C 0.3744(3) 0.6171(3) 0.0832(3) 0.0443(10) Uani 1 1 d . . . . .
H7C H 0.353171 0.555447 0.084470 0.066 Uiso 1 1 calc GR . . . .
H7D H 0.314492 0.655060 0.066583 0.066 Uiso 1 1 calc GR . . . .
H7E H 0.414881 0.634306 0.140439 0.066 Uiso 1 1 calc GR . . . .
C16 C -0.1205(3) 0.6022(3) 0.4415(3) 0.0488(10) Uani 1 1 d . . . . .
H16A H -0.124196 0.653733 0.403990 0.073 Uiso 1 1 calc GR . . . .
H16B H -0.189064 0.584149 0.442553 0.073 Uiso 1 1 calc GR . . . .
H16C H -0.087026 0.553486 0.419484 0.073 Uiso 1 1 calc GR . . . .
C11 C 0.5943(3) 0.6213(3) 0.4161(3) 0.0429(9) Uani 1 1 d . . . . .
H11A H 0.618716 0.560347 0.418249 0.064 Uiso 1 1 calc GR . . . .
H11B H 0.652164 0.661737 0.430830 0.064 Uiso 1 1 calc GR . . . .
H11C H 0.553316 0.634562 0.357942 0.064 Uiso 1 1 calc GR . . . .
H5 H 0.913(3) 0.602(2) 0.061(2) 0.029(10) Uiso 1 1 d . . . . .
H10 H 0.558(3) 0.646(2) -0.060(3) 0.035(11) Uiso 1 1 d . . . . .
H6 H 0.814(3) 0.570(3) 0.152(3) 0.047(11) Uiso 1 1 d . . . . .
H1 H 0.668(3) 0.668(3) -0.143(3) 0.066(15) Uiso 1 1 d . . . . .
H8 H 0.543(3) 0.562(3) 0.157(3) 0.049(12) Uiso 1 1 d . . . . .
H18 H 0.053(3) 0.686(2) 0.658(2) 0.031(10) Uiso 1 1 d . . . . .
H11 H 0.161(3) 0.571(3) 0.360(3) 0.043(11) Uiso 1 1 d . . . . .
H16 H 0.312(3) 0.670(3) 0.646(3) 0.044(12) Uiso 1 1 d . . . . .
H15 H 0.410(3) 0.644(3) 0.561(3) 0.041(12) Uiso 1 1 d . . . . .
H20 H 0.057(3) 0.599(2) 0.443(2) 0.036(11) Uiso 1 1 d . . . . .

loop_
_atom_site_aniso_label
_atom_site_aniso_U_11
_atom_site_aniso_U_22
_atom_site_aniso_U_33
_atom_site_aniso_U_23
_atom_site_aniso_U_13
_atom_site_aniso_U_12
Ni1 0.01738(18) 0.0380(3) 0.0300(2) 0.00079(18) 0.00505(15) 0.00170(16)
Ni2 0.01744(18) 0.0373(3) 0.0310(2) 0.00089(18) 0.00475(15) 0.00014(16)
Cl1 0.0390(5) 0.0576(7) 0.0441(6) 0.0038(5) -0.0018(4) -0.0019(4)
Cl2 0.0348(4) 0.0639(7) 0.0414(6) -0.0047(5) -0.0023(4) 0.0040(4)
N18 0.0223(13) 0.051(2) 0.0328(16) -0.0023(15) 0.0076(12) -0.0005(12)
N3 0.0205(12) 0.0441(18) 0.0318(16) 0.0015(14) 0.0042(11) 0.0007(11)
N1 0.0209(13) 0.059(2) 0.0303(16) 0.0050(15) 0.0010(12) 0.0022(13)
N5 0.0188(12) 0.048(2) 0.0308(17) 0.0066(15) 0.0039(12) 0.0045(12)
N8 0.0225(13) 0.051(2) 0.0313(16) 0.0029(15) 0.0077(12) 0.0012(12)
N16 0.0192(13) 0.059(2) 0.0359(18) -0.0049(16) 0.0025(12) 0.0001(13)
N15 0.0191(12) 0.051(2) 0.0281(16) -0.0036(15) 0.0038(12) -0.0013(12)
O1 0.0505(17) 0.068(2) 0.0495(18) -0.0026(16) 0.0277(15) -0.0015(15)
N6 0.0208(13) 0.058(2) 0.0350(17) 0.0020(16) 0.0041(12) 0.0032(13)
N4 0.0175(12) 0.064(2) 0.0358(17) 0.0067(15) 0.0062(12) 0.0007(13)
N11 0.0207(13) 0.058(2) 0.0368(18) -0.0085(16) 0.0014(12) -0.0042(13)
N13 0.0254(13) 0.0426(18) 0.0366(17) 0.0021(15) 0.0076(12) 0.0017(12)
O2 0.067(2) 0.058(2) 0.054(2) -0.0013(15) 0.0320(17) -0.0090(16)
N9 0.0194(12) 0.060(2) 0.0353(17) 0.0033(15) 0.0072(12) 0.0020(12)
N10 0.0204(12) 0.051(2) 0.0331(17) 0.0038(15) 0.0058(12) 0.0031(12)
N19 0.0180(12) 0.057(2) 0.0424(18) -0.0030(16) 0.0078(12) -0.0028(12)
N14 0.0196(12) 0.067(2) 0.0349(17) -0.0021(16) 0.0065(12) -0.0038(13)
N20 0.0222(12) 0.049(2) 0.0305(16) -0.0039(15) 0.0061(12) -0.0003(12)
N7 0.0321(15) 0.083(3) 0.0318(17) 0.0123(18) 0.0066(13) 0.0024(16)
N2 0.0334(15) 0.075(3) 0.0323(17) 0.0065(17) 0.0045(13) 0.0052(16)
C6 0.0202(13) 0.0349(19) 0.0331(19) -0.0035(15) 0.0037(13) 0.0001(12)
N17 0.0325(15) 0.070(2) 0.0333(18) -0.0102(17) -0.0007(13) 0.0031(15)
C14 0.0230(14) 0.0352(19) 0.0328(18) 0.0050(16) 0.0052(13) 0.0003(13)
C1 0.0241(14) 0.038(2) 0.0298(18) -0.0024(16) 0.0026(13) -0.0001(13)
C2 0.0187(13) 0.0376(19) 0.0331(18) -0.0021(16) 0.0063(13) 0.0003(12)
C13 0.0255(15) 0.040(2) 0.0289(18) 0.0040(16) 0.0020(13) 0.0011(14)
C10 0.0214(14) 0.039(2) 0.0299(18) 0.0048(15) 0.0073(13) -0.0004(13)
N12 0.0340(16) 0.074(3) 0.044(2) -0.0141(19) 0.0050(15) -0.0007(16)
C9 0.0274(15) 0.038(2) 0.0338(19) 0.0037(16) 0.0043(14) 0.0014(14)
C5 0.0272(15) 0.037(2) 0.0323(19) -0.0024(16) 0.0047(14) 0.0005(14)
C8 0.0248(16) 0.067(3) 0.038(2) 0.001(2) -0.0001(15) 0.0030(16)
C12 0.0246(16) 0.070(3) 0.039(2) -0.002(2) 0.0009(15) -0.0045(17)
C4 0.0250(16) 0.064(3) 0.041(2) 0.004(2) 0.0014(15) 0.0039(16)
C15 0.0262(16) 0.067(3) 0.049(2) 0.002(2) 0.0156(17) 0.0003(17)
C3 0.0240(15) 0.058(3) 0.045(2) 0.0026(19) 0.0127(15) 0.0030(16)
C7 0.0241(16) 0.068(3) 0.042(2) 0.002(2) 0.0112(15) 0.0026(16)
C16 0.0260(17) 0.074(3) 0.042(2) -0.001(2) 0.0010(16) -0.0055(17)
C11 0.0250(16) 0.058(3) 0.048(2) 0.001(2) 0.0148(16) -0.0012(16)

loop_
_atom_type_symbol
_atom_type_description
_atom_type_scat_dispersion_real
_atom_type_scat_dispersion_imag
_atom_type_scat_source
C C 0.0033 0.0016 'International Tables Vol C Tables 4.2.6.8 and 6.1.1.4'
H H 0.0000 0.0000 'International Tables Vol C Tables 4.2.6.8 and 6.1.1.4'
Cl Cl 0.1484 0.1585 'International Tables Vol C Tables 4.2.6.8 and 6.1.1.4'
N N 0.0061 0.0033 'International Tables Vol C Tables 4.2.6.8 and 6.1.1.4'
Ni Ni 0.3393 1.1124 'International Tables Vol C Tables 4.2.6.8 and 6.1.1.4'
O O 0.0106 0.0060 'International Tables Vol C Tables 4.2.6.8 and 6.1.1.4'

loop_
_geom_angle_atom_site_label_1
_geom_angle_atom_site_label_2
_geom_angle_atom_site_label_3
_geom_angle
_geom_angle_site_symmetry_1
_geom_angle_site_symmetry_3
_geom_angle_publ_flag
N1 Ni1 N5 89.30(13) . . ?
N1 Ni1 N6 179.29(15) . . ?
N1 Ni1 N10 90.62(13) . . ?
N5 Ni1 N6 90.25(13) . . ?
N5 Ni1 N10 179.35(15) . . ?
N6 Ni1 N10 89.84(13) . . ?
N16 Ni2 N20 89.83(13) . . ?
N15 Ni2 N16 90.38(13) . . ?
N15 Ni2 N20 179.44(15) . . ?
N11 Ni2 N16 179.19(16) . . ?
N11 Ni2 N15 89.43(13) . . ?
N11 Ni2 N20 90.37(13) . . ?
C14 N18 H18 119(3) . . ?
C13 N18 C14 125.5(3) . . ?
C13 N18 H18 115(3) . . ?
C1 N3 C2 119.0(3) . . ?
Ni1 N1 H1 120(3) . . ?
C1 N1 Ni1 128.9(2) . . ?
C1 N1 H1 110(3) . . ?
Ni1 N5 H5 120(3) . . ?
C2 N5 Ni1 129.4(3) . . ?
C2 N5 H5 110(3) . . ?
C6 N8 C5 125.6(3) . . ?
C6 N8 H8 122(3) . . ?
C5 N8 H8 112(3) . . ?
Ni2 N16 H16 118(3) . . ?
C13 N16 Ni2 130.1(3) . . ?
C13 N16 H16 112(3) . . ?
Ni2 N15 H15 115(3) . . ?
C10 N15 Ni2 129.6(3) . . ?
C10 N15 H15 115(3) . . ?
H1A O1 H1B 104.5 . . ?
Ni1 N6 H6 121(2) . . ?
C5 N6 Ni1 130.1(3) . . ?
C5 N6 H6 107(2) . . ?
C2 N4 C4 121.7(3) . . ?
C2 N4 C3 122.2(3) . . ?
C4 N4 C3 116.2(3) . . ?
Ni2 N11 H11 121(3) . . ?
C9 N11 Ni2 129.1(3) . . ?
C9 N11 H11 108(3) . . ?
C9 N13 C10 119.3(3) . . ?
H2C O2 H2D 104.5 . . ?
C6 N9 C8 120.2(3) . . ?
C6 N9 C7 123.0(3) . . ?
C8 N9 C7 116.8(3) . . ?
Ni1 N10 H10 119(3) . . ?
C6 N10 Ni1 130.9(3) . . ?
C6 N10 H10 109(2) . . ?
C14 N19 C15 123.2(3) . . ?
C14 N19 C16 120.3(3) . . ?
C16 N19 C15 116.3(3) . . ?
C10 N14 C12 121.6(3) . . ?
C10 N14 C11 122.4(3) . . ?
C11 N14 C12 115.4(3) . . ?
Ni2 N20 H20 117(2) . . ?
C14 N20 Ni2 130.6(3) . . ?
C14 N20 H20 111(2) . . ?
H7A N7 H7B 120.0 . . ?
C5 N7 H7A 120.0 . . ?
C5 N7 H7B 120.0 . . ?
H2A N2 H2B 109.2 . . ?
C1 N2 H2A 108.5 . . ?
C1 N2 H2B 109.8 . . ?
N9 C6 N8 115.9(3) . . ?
N10 C6 N8 120.7(3) . . ?
N10 C6 N9 123.3(3) . . ?
H17A N17 H17B 108.6 . . ?
C13 N17 H17A 109.1 . . ?
C13 N17 H17B 110.4 . . ?
N19 C14 N18 116.3(3) . . ?
N20 C14 N18 120.4(3) . . ?
N20 C14 N19 123.3(3) . . ?
N3 C1 N2 114.9(3) . . ?
N1 C1 N3 126.8(3) . . ?
N1 C1 N2 118.3(3) . . ?
N3 C2 N4 115.5(3) . . ?
N5 C2 N3 125.5(3) . . ?
N5 C2 N4 118.9(3) . . ?
N16 C13 N18 122.9(3) . . ?
N16 C13 N17 122.9(3) . . ?
N17 C13 N18 114.1(3) . . ?
N15 C10 N13 125.0(3) . . ?
N15 C10 N14 119.4(3) . . ?
N14 C10 N13 115.6(3) . . ?
H12A N12 H12B 108.9 . . ?
C9 N12 H12A 108.4 . . ?
C9 N12 H12B 109.7 . . ?
N11 C9 N13 126.4(3) . . ?
N11 C9 N12 118.8(3) . . ?
N13 C9 N12 114.8(3) . . ?
N6 C5 N8 122.0(3) . . ?
N6 C5 N7 122.9(3) . . ?
N7 C5 N8 115.0(3) . . ?
N9 C8 H8A 109.5 . . ?
N9 C8 H8B 109.5 . . ?
N9 C8 H8C 109.5 . . ?
H8A C8 H8B 109.5 . . ?
H8A C8 H8C 109.5 . . ?
H8B C8 H8C 109.5 . . ?
N14 C12 H12C 109.5 . . ?
N14 C12 H12D 109.5 . . ?
N14 C12 H12E 109.5 . . ?
H12C C12 H12D 109.5 . . ?
H12C C12 H12E 109.5 . . ?
H12D C12 H12E 109.5 . . ?
N4 C4 H4A 109.5 . . ?
N4 C4 H4B 109.5 . . ?
N4 C4 H4C 109.5 . . ?
H4A C4 H4B 109.5 . . ?
H4A C4 H4C 109.5 . . ?
H4B C4 H4C 109.5 . . ?
N19 C15 H15A 109.5 . . ?
N19 C15 H15B 109.5 . . ?
N19 C15 H15C 109.5 . . ?
H15A C15 H15B 109.5 . . ?
H15A C15 H15C 109.5 . . ?
H15B C15 H15C 109.5 . . ?
N4 C3 H3A 109.5 . . ?
N4 C3 H3B 109.5 . . ?
N4 C3 H3C 109.5 . . ?
H3A C3 H3B 109.5 . . ?
H3A C3 H3C 109.5 . . ?
H3B C3 H3C 109.5 . . ?
N9 C7 H7C 109.5 . . ?
N9 C7 H7D 109.5 . . ?
N9 C7 H7E 109.5 . . ?
H7C C7 H7D 109.5 . . ?
H7C C7 H7E 109.5 . . ?
H7D C7 H7E 109.5 . . ?
N19 C16 H16A 109.5 . . ?
N19 C16 H16B 109.5 . . ?
N19 C16 H16C 109.5 . . ?
H16A C16 H16B 109.5 . . ?
H16A C16 H16C 109.5 . . ?
H16B C16 H16C 109.5 . . ?
N14 C11 H11A 109.5 . . ?
N14 C11 H11B 109.5 . . ?
N14 C11 H11C 109.5 . . ?
H11A C11 H11B 109.5 . . ?
H11A C11 H11C 109.5 . . ?
H11B C11 H11C 109.5 . . ?

loop_
_geom_bond_atom_site_label_1
_geom_bond_atom_site_label_2
_geom_bond_distance
_geom_bond_site_symmetry_2
_geom_bond_publ_flag
Ni1 N1 1.839(3) . ?
Ni1 N5 1.839(3) . ?
Ni1 N6 1.855(3) . ?
Ni1 N10 1.867(3) . ?
Ni2 N16 1.854(3) . ?
Ni2 N15 1.845(3) . ?
Ni2 N11 1.835(3) . ?
Ni2 N20 1.869(3) . ?
N18 C14 1.370(4) . ?
N18 C13 1.356(4) . ?
N18 H18 0.76(3) . ?
N3 C1 1.339(4) . ?
N3 C2 1.346(4) . ?
N1 C1 1.307(4) . ?
N1 H1 0.79(5) . ?
N5 C2 1.315(4) . ?
N5 H5 0.77(4) . ?
N8 C6 1.362(4) . ?
N8 C5 1.370(4) . ?
N8 H8 0.87(4) . ?
N16 C13 1.275(4) . ?
N16 H16 0.78(4) . ?
N15 C10 1.311(4) . ?
N15 H15 0.77(4) . ?
O1 H1A 0.8499 . ?
O1 H1B 0.8499 . ?
N6 C5 1.288(4) . ?
N6 H6 0.89(4) . ?
N4 C2 1.358(4) . ?
N4 C4 1.443(5) . ?
N4 C3 1.446(4) . ?
N11 C9 1.308(4) . ?
N11 H11 0.83(4) . ?
N13 C10 1.353(4) . ?
N13 C9 1.350(4) . ?
O2 H2C 0.8495 . ?
O2 H2D 0.8511 . ?
N9 C6 1.342(4) . ?
N9 C8 1.443(5) . ?
N9 C7 1.449(4) . ?
N10 C6 1.292(4) . ?
N10 H10 0.82(4) . ?
N19 C14 1.342(4) . ?
N19 C15 1.448(4) . ?
N19 C16 1.441(5) . ?
N14 C10 1.354(4) . ?
N14 C12 1.443(5) . ?
N14 C11 1.442(4) . ?
N20 C14 1.300(4) . ?
N20 H20 0.86(4) . ?
N7 H7A 0.8600 . ?
N7 H7B 0.8600 . ?
N7 C5 1.332(4) . ?
N2 H2A 0.8610 . ?
N2 H2B 0.8616 . ?
N2 C1 1.362(4) . ?
N17 H17A 0.8644 . ?
N17 H17B 0.8653 . ?
N17 C13 1.354(4) . ?
N12 H12A 0.8614 . ?
N12 H12B 0.8634 . ?
N12 C9 1.364(5) . ?
C8 H8A 0.9600 . ?
C8 H8B 0.9600 . ?
C8 H8C 0.9600 . ?
C12 H12C 0.9600 . ?
C12 H12D 0.9600 . ?
C12 H12E 0.9600 . ?
C4 H4A 0.9600 . ?
C4 H4B 0.9600 . ?
C4 H4C 0.9600 . ?
C15 H15A 0.9600 . ?
C15 H15B 0.9600 . ?
C15 H15C 0.9600 . ?
C3 H3A 0.9600 . ?
C3 H3B 0.9600 . ?
C3 H3C 0.9600 . ?
C7 H7C 0.9600 . ?
C7 H7D 0.9600 . ?
C7 H7E 0.9600 . ?
C16 H16A 0.9600 . ?
C16 H16B 0.9600 . ?
C16 H16C 0.9600 . ?
C11 H11A 0.9600 . ?
C11 H11B 0.9600 . ?
C11 H11C 0.9600 . ?
